data_7057862
loop_
_publ_author_name
'Jur\'asek, Bronislav'
'Kr\'al\'ik, Franti\<sek'
'Rimpelov\'a, Silvie'
'\<Cejka, Jan'
'Setni\<cka, Vladim\'ir'
'Ruml, Tom\'a\<s'
'Kucha\<r, Martin'
'Kohout, Michal'

_publ_section_title
;
 Synthesis, absolute configuration and in vitro cytotoxicity of
 deschloroketamine enantiomers: rediscovered and abused dissociative
 anaesthetic
;
_journal_issue 24
_journal_name_full 'New Journal of Chemistry'
_journal_page_first 19360
_journal_paper_doi 10.1039/C8NJ03107J
_journal_volume 42
_journal_year 2018
_chemical_absolute_configuration ad
_chemical_formula_moiety 'C13 H18.00 Cl1 N1 O1'
_chemical_formula_sum 'C13 H18 Cl N O'
_chemical_formula_weight 239.74
_chemical_name_systematic (S)-deschloroketamine
_space_group_IT_number 4
_space_group_name_Hall 'P 2yb'
_space_group_name_H-M_alt 'P 1 21 1'
_symmetry_cell_setting monoclinic
_symmetry_space_group_name_Hall 'P 2yb'
_symmetry_space_group_name_H-M 'P 1 21 1'
_atom_sites_solution_hydrogens difmap
_atom_sites_solution_primary direct
_audit_update_record
;
2018-04-20 deposited with the CCDC.
2018-10-29 downloaded from the CCDC.
;
_cell_angle_alpha 90
_cell_angle_beta 91.4163(8)
_cell_angle_gamma 90
_cell_formula_units_Z 4
_cell_length_a 6.5215(3)
_cell_length_b 13.1197(5)
_cell_length_c 15.0635(6)
_cell_measurement_reflns_used 106
_cell_measurement_temperature 180
_cell_measurement_theta_max 59
_cell_measurement_theta_min 14
_cell_volume 1288.44(9)
_computing_cell_refinement 'CrysAlisPro, (Agilent, 2011)'
_computing_data_collection 'Xcalibur, (Oxford Diffraction, 2002)'
_computing_data_reduction 'Apex2 (Bruker AXS, 2006)'
_computing_molecular_graphics 'CAMERON (Watkin et al., 1996)'
_computing_publication_material 'CRYSTALS (Betteridge et al., 2003)'
_computing_structure_refinement 'CRYSTALS (Betteridge et al., 2003)'
_computing_structure_solution 'SIR92 (Altomare et al., 1994)'
_diffrn_ambient_temperature 180
_diffrn_measured_fraction_theta_full 1.000
_diffrn_measured_fraction_theta_max 1.000
_diffrn_measurement_device Area
_diffrn_measurement_device_type 'Oxford Diffraction XCALIBUR'
_diffrn_measurement_method '\f & \w scans'
_diffrn_radiation_monochromator graphite
_diffrn_radiation_type 'Cu K\a'
_diffrn_radiation_wavelength 1.54178
_diffrn_reflns_av_R_equivalents 0.026
_diffrn_reflns_limit_h_max 7
_diffrn_reflns_limit_h_min -6
_diffrn_reflns_limit_k_max 15
_diffrn_reflns_limit_k_min -15
_diffrn_reflns_limit_l_max 18
_diffrn_reflns_limit_l_min -18
_diffrn_reflns_number 21595
_diffrn_reflns_theta_full 70.034
_diffrn_reflns_theta_max 70.034
_diffrn_reflns_theta_min 2.934
_diffrn_standards_number 0
_exptl_absorpt_coefficient_mu 2.452
_exptl_absorpt_correction_T_max 0.40
_exptl_absorpt_correction_T_min 0.34
_exptl_absorpt_correction_type multi-scan
_exptl_absorpt_process_details 'CrysAlisPro, (Agilent, 2011)'
_exptl_crystal_colour colourless
_exptl_crystal_density_diffrn 1.236
_exptl_crystal_density_method 'not measured'
_exptl_crystal_description block
_exptl_crystal_F_000 511.996
_exptl_crystal_size_max 0.467
_exptl_crystal_size_mid 0.425
_exptl_crystal_size_min 0.374
_refine_diff_density_max 0.21
_refine_diff_density_min -0.18
_refine_ls_abs_structure_details 'Flack (1983), 2186 Friedel-pairs'
_refine_ls_abs_structure_Flack 0.095(10)
_refine_ls_extinction_coef 259(7)
_refine_ls_extinction_method 'Larson (1970), Equation 22'
_refine_ls_goodness_of_fit_ref 0.9997
_refine_ls_hydrogen_treatment mixed
_refine_ls_matrix_type full
_refine_ls_number_parameters 303
_refine_ls_number_reflns 4737
_refine_ls_number_restraints 15
_refine_ls_R_factor_all 0.0253
_refine_ls_R_factor_gt 0.0251
_refine_ls_shift/su_max 0.0009435
_refine_ls_shift/su_mean 0.0001990
_refine_ls_structure_factor_coef Fsqd
_refine_ls_weighting_details
;
 Method, part 1, Chebychev polynomial, (Watkin, 1994, Prince, 1982) 
 [weight] = 1.0/[A~0~*T~0~(x)+A~1~*T~1~(x) ... +A~n-1~]*T~n-1~(x)] 
 where A~i~ are the Chebychev coefficients listed below and x= Fcalc/Fmax 
 Method = Robust Weighting (Prince, 1982) 
 W = [weight] * [1-(deltaF/6*sigmaF)^2^]^2^ 
 A~i~ are: 
 6.82 10.9 6.07 2.41 0.570 
;
_refine_ls_weighting_scheme calc
_refine_ls_wR_factor_all 0.0677
_refine_ls_wR_factor_gt 0.0676
_refine_ls_wR_factor_ref 0.0677
_reflns_limit_h_max 7
_reflns_limit_h_min -7
_reflns_limit_k_max 15
_reflns_limit_k_min -15
_reflns_limit_l_max 18
_reflns_limit_l_min 0
_reflns_number_gt 4701
_reflns_number_total 4737
_reflns_threshold_expression I>2.0\s(I)
_oxford_diffrn_Wilson_B_factor 1.78
_oxford_diffrn_Wilson_scale 9.45
_oxford_refine_ls_r_factor_ref 0.0253
_oxford_refine_ls_scale 0.3372(3)
_oxford_reflns_number_all 4737
_oxford_reflns_threshold_expression_ref I>-3.0\s(I)
_cod_data_source_file c8nj03107j2.cif
_cod_data_source_block SDCK
_cod_depositor_comments 'Adding full bibliography for 7057861--7057863.cif.'
_cod_original_cell_volume 1288.44(5)
_cod_original_sg_symbol_H-M 'P 1 21 1 '
_cod_original_formula_sum 'C13 H18.00 Cl1 N1 O1'
_cod_database_code 7057862

loop_
_symmetry_equiv_pos_as_xyz
x,y,z
-x,y+1/2,-z

loop_
_atom_site_label
_atom_site_type_symbol
_atom_site_fract_x
_atom_site_fract_y
_atom_site_fract_z
_atom_site_U_iso_or_equiv
_atom_site_occupancy
_atom_site_adp_type
_atom_site_refinement_flags_posn
O1 O 0.28990(16) 0.33877(10) 0.35043(7) 0.0305 1.0000 Uani .
N1 N 0.56040(19) 0.27015(11) 0.23362(8) 0.0183 1.0000 Uani D
C1 C 0.5536(2) 0.45154(12) 0.18841(10) 0.0213 1.0000 Uani .
C2 C 0.3637(3) 0.49841(14) 0.17360(11) 0.0293 1.0000 Uani .
C3 C 0.3285(3) 0.55912(15) 0.09883(13) 0.0380 1.0000 Uani .
C4 C 0.4819(4) 0.57443(16) 0.03897(12) 0.0421 1.0000 Uani .
C5 C 0.6702(4) 0.52942(16) 0.05310(12) 0.0446 1.0000 Uani .
C6 C 0.7064(3) 0.46810(14) 0.12741(12) 0.0327 1.0000 Uani .
C7 C 0.5873(2) 0.37834(12) 0.26622(9) 0.0183 1.0000 Uani D
C8 C 0.4294(2) 0.39759(13) 0.33877(10) 0.0226 1.0000 Uani .
C9 C 0.4656(3) 0.49069(16) 0.39533(12) 0.0332 1.0000 Uani .
C10 C 0.6852(3) 0.49165(16) 0.43463(12) 0.0363 1.0000 Uani .
C11 C 0.8407(3) 0.48154(16) 0.36166(13) 0.0337 1.0000 Uani .
C12 C 0.8035(2) 0.38316(13) 0.31003(11) 0.0237 1.0000 Uani .
C13 C 0.3833(2) 0.24728(14) 0.17295(11) 0.0277 1.0000 Uani D
H11 H 0.674(2) 0.2545(12) 0.2038(10) 0.0198 1.0000 Uiso D
H12 H 0.555(2) 0.2280(11) 0.2810(9) 0.0188 1.0000 Uiso D
H21 H 0.2590 0.4873 0.2164 0.0310 1.0000 Uiso R
H31 H 0.2003 0.5918 0.0884 0.0354 1.0000 Uiso R
H41 H 0.4556 0.6165 -0.0105 0.0434 1.0000 Uiso R
H51 H 0.7766 0.5392 0.0100 0.0432 1.0000 Uiso R
H61 H 0.8340 0.4342 0.1372 0.0291 1.0000 Uiso R
H91 H 0.3665 0.4950 0.4443 0.0361 1.0000 Uiso R
H92 H 0.4467 0.5519 0.3566 0.0351 1.0000 Uiso R
H101 H 0.7081 0.5568 0.4683 0.0357 1.0000 Uiso R
H102 H 0.6963 0.4334 0.4777 0.0351 1.0000 Uiso R
H111 H 0.9818 0.4815 0.3876 0.0302 1.0000 Uiso R
H112 H 0.8257 0.5387 0.3199 0.0303 1.0000 Uiso R
H121 H 0.8145 0.3231 0.3530 0.0190 1.0000 Uiso R
H122 H 0.9041 0.3782 0.2630 0.0192 1.0000 Uiso R
H131 H 0.3763 0.1732 0.1652 0.0344 1.0000 Uiso R
H132 H 0.4012 0.2823 0.1154 0.0340 1.0000 Uiso R
H133 H 0.2591 0.2698 0.2006 0.0339 1.0000 Uiso R
O21 O 0.55956(15) 0.98751(10) 0.19649(8) 0.0316 1.0000 Uani .
N21 N 0.91498(19) 1.04077(10) 0.26615(8) 0.0176 1.0000 Uani D
C21 C 0.9337(3) 0.85933(12) 0.30904(10) 0.0228 1.0000 Uani .
C22 C 0.7736(3) 0.84539(14) 0.36737(11) 0.0308 1.0000 Uani .
C23 C 0.8002(4) 0.78284(16) 0.44191(12) 0.0445 1.0000 Uani .
C24 C 0.9872(4) 0.73699(16) 0.45841(13) 0.0492 1.0000 Uani .
C25 C 1.1462(4) 0.75039(16) 0.40117(14) 0.0468 1.0000 Uani .
C26 C 1.1186(3) 0.81119(15) 0.32633(12) 0.0342 1.0000 Uani .
C27 C 0.9029(2) 0.93286(12) 0.23132(9) 0.0170 1.0000 Uani D
C28 C 0.6862(2) 0.92064(14) 0.19003(9) 0.0219 1.0000 Uani .
C29 C 0.6495(3) 0.82395(15) 0.13863(12) 0.0319 1.0000 Uani .
C30 C 0.8076(3) 0.81441(15) 0.06512(11) 0.0318 1.0000 Uani .
C31 C 1.0241(3) 0.82196(14) 0.10429(11) 0.0298 1.0000 Uani .
C32 C 1.0547(2) 0.92142(13) 0.15517(10) 0.0231 1.0000 Uani .
C33 C 1.1062(2) 1.06745(13) 0.31746(11) 0.0262 1.0000 Uani D
H211 H 0.896(2) 1.0834(11) 0.2183(9) 0.0190 1.0000 Uiso D
H212 H 0.807(2) 1.0528(11) 0.2997(10) 0.0196 1.0000 Uiso D
H221 H 0.6481 0.8790 0.3549 0.0331 1.0000 Uiso R
H231 H 0.6901 0.7736 0.4832 0.0491 1.0000 Uiso R
H241 H 1.0078 0.6955 0.5086 0.0506 1.0000 Uiso R
H251 H 1.2702 0.7149 0.4147 0.0502 1.0000 Uiso R
H261 H 1.2284 0.8192 0.2855 0.0290 1.0000 Uiso R
H291 H 0.5083 0.8211 0.1137 0.0372 1.0000 Uiso R
H292 H 0.6683 0.7662 0.1795 0.0373 1.0000 Uiso R
H301 H 0.7951 0.7457 0.0353 0.0363 1.0000 Uiso R
H302 H 0.7868 0.8682 0.0185 0.0365 1.0000 Uiso R
H311 H 1.0431 0.7650 0.1477 0.0292 1.0000 Uiso R
H312 H 1.1243 0.8135 0.0567 0.0298 1.0000 Uiso R
H321 H 1.1934 0.9214 0.1819 0.0226 1.0000 Uiso R
H322 H 1.0344 0.9808 0.1119 0.0221 1.0000 Uiso R
H331 H 1.1155 1.0281 0.3731 0.0312 1.0000 Uiso R
H332 H 1.2236 1.0537 0.2806 0.0309 1.0000 Uiso R
H333 H 1.1072 1.1405 0.3299 0.0316 1.0000 Uiso R
Cl1 Cl 0.60404(5) 0.12717(6) 0.39748(2) 0.0238 1.0000 Uani .
Cl2 Cl 0.89822(5) 0.19458(5) 0.10920(2) 0.0233 1.0000 Uani .

loop_
_atom_site_aniso_label
_atom_site_aniso_U_11
_atom_site_aniso_U_22
_atom_site_aniso_U_33
_atom_site_aniso_U_23
_atom_site_aniso_U_13
_atom_site_aniso_U_12
O1 0.0232(5) 0.0389(6) 0.0298(6) 0.0026(5) 0.0074(4) 0.0009(5)
N1 0.0188(6) 0.0197(6) 0.0164(5) 0.0013(5) 0.0007(4) 0.0017(5)
C1 0.0264(8) 0.0184(7) 0.0191(7) -0.0003(6) 0.0005(6) 0.0007(6)
C2 0.0282(8) 0.0278(8) 0.0316(8) 0.0062(7) -0.0029(6) 0.0031(7)
C3 0.0430(10) 0.0297(9) 0.0406(9) 0.0072(8) -0.0123(8) 0.0058(8)
C4 0.0682(13) 0.0292(9) 0.0287(8) 0.0084(7) -0.0044(8) 0.0038(9)
C5 0.0654(13) 0.0392(10) 0.0300(9) 0.0098(8) 0.0166(9) 0.0045(10)
C6 0.0382(9) 0.0302(9) 0.0300(8) 0.0061(7) 0.0112(7) 0.0069(7)
C7 0.0180(7) 0.0193(7) 0.0177(6) -0.0008(5) 0.0005(5) 0.0023(5)
C8 0.0187(7) 0.0301(8) 0.0189(7) 0.0014(6) -0.0003(5) 0.0062(6)
C9 0.0297(8) 0.0403(10) 0.0298(8) -0.0110(8) 0.0028(7) 0.0055(8)
C10 0.0392(9) 0.0406(10) 0.0289(8) -0.0152(8) -0.0051(7) 0.0007(8)
C11 0.0271(8) 0.0354(9) 0.0383(9) -0.0097(8) -0.0057(7) -0.0030(7)
C12 0.0182(8) 0.0256(8) 0.0271(8) -0.0028(6) -0.0016(6) 0.0024(6)
C13 0.0257(8) 0.0310(8) 0.0260(7) 0.0007(7) -0.0073(6) -0.0023(7)
O21 0.0181(5) 0.0418(6) 0.0347(6) -0.0072(5) -0.0026(4) 0.0071(4)
N21 0.0173(6) 0.0204(6) 0.0151(6) 0.0012(5) 0.0010(4) 0.0010(5)
C21 0.0300(8) 0.0191(7) 0.0190(7) -0.0010(6) -0.0031(6) -0.0003(6)
C22 0.0418(9) 0.0288(8) 0.0218(7) 0.0016(7) 0.0048(7) -0.0017(7)
C23 0.0721(14) 0.0387(10) 0.0230(9) 0.0036(8) 0.0062(8) -0.0102(10)
C24 0.0875(16) 0.0310(9) 0.0281(9) 0.0102(8) -0.0174(10) -0.0049(10)
C25 0.0647(13) 0.0313(10) 0.0431(11) 0.0022(9) -0.0249(10) 0.0119(10)
C26 0.0382(9) 0.0306(8) 0.0333(9) 0.0001(7) -0.0084(7) 0.0082(7)
C27 0.0156(7) 0.0191(7) 0.0162(6) -0.0023(5) 0.0004(5) 0.0005(5)
C28 0.0166(7) 0.0320(8) 0.0171(7) 0.0010(6) 0.0017(5) -0.0020(6)
C29 0.0226(8) 0.0375(10) 0.0356(9) -0.0124(8) -0.0016(7) -0.0050(7)
C30 0.0330(9) 0.0369(9) 0.0254(8) -0.0103(7) -0.0033(7) 0.0025(7)
C31 0.0298(8) 0.0345(9) 0.0253(8) -0.0114(7) 0.0048(6) 0.0059(7)
C32 0.0177(7) 0.0319(8) 0.0198(7) -0.0043(6) 0.0047(5) 0.0002(6)
C33 0.0268(8) 0.0247(8) 0.0267(8) -0.0052(7) -0.0060(6) -0.0044(7)
Cl1 0.02870(19) 0.02658(18) 0.01643(16) 0.00239(13) 0.00390(13) 0.00154(14)
Cl2 0.02371(17) 0.02846(19) 0.01795(16) 0.00298(13) 0.00338(12) -0.00004(14)

loop_
_atom_type_symbol
_atom_type_scat_dispersion_real
_atom_type_scat_dispersion_imag
_atom_type_scat_Cromer_Mann_a1
_atom_type_scat_Cromer_Mann_b1
_atom_type_scat_Cromer_Mann_a2
_atom_type_scat_Cromer_Mann_b2
_atom_type_scat_Cromer_Mann_a3
_atom_type_scat_Cromer_Mann_b3
_atom_type_scat_Cromer_Mann_a4
_atom_type_scat_Cromer_Mann_b4
_atom_type_scat_Cromer_Mann_c
_atom_type_scat_source
C 0.0181 0.0091 2.3100 20.8439 1.0200 10.2075 1.5886 0.5687 0.8650 51.6512 0.2156 'International Tables Vol C 4.2.6.8 and 6.1.1.4'
H 0.0000 0.0000 0.4930 10.5109 0.3229 26.1257 0.1402 3.1424 0.0408 57.7998 0.0030 'International Tables Vol C 4.2.6.8 and 6.1.1.4'
N 0.0311 0.0180 12.2126 0.0057 3.1322 9.8933 2.0125 28.9975 1.1663 0.5826 -11.5290 'International Tables Vol C 4.2.6.8 and 6.1.1.4'
O 0.0492 0.0322 3.0485 13.2771 2.2868 5.7011 1.5463 0.3239 0.8670 32.9089 0.2508 'International Tables Vol C 4.2.6.8 and 6.1.1.4'
Cl 0.3639 0.7018 11.4604 0.0104 7.1964 1.1662 6.2556 18.5194 1.6455 47.7784 -9.5574 'International Tables Vol C 4.2.6.8 and 6.1.1.4'

loop_
_geom_angle_atom_site_label_1
_geom_angle_atom_site_label_2
_geom_angle_atom_site_label_3
_geom_angle
_geom_angle_publ_flag
C7 N1 C13 118.17(12) yes
C7 N1 H11 106.6(10) no
C13 N1 H11 106.5(9) no
C7 N1 H12 109.0(9) no
C13 N1 H12 108.5(9) no
H11 N1 H12 107.6(12) no
C2 C1 C6 118.26(15) yes
C2 C1 C7 120.69(14) yes
C6 C1 C7 120.92(14) yes
C1 C2 C3 120.57(16) yes
C1 C2 H21 117.9 no
C3 C2 H21 121.6 no
C2 C3 C4 120.30(17) yes
C2 C3 H31 121.3 no
C4 C3 H31 118.4 no
C3 C4 C5 119.76(17) yes
C3 C4 H41 118.9 no
C5 C4 H41 121.3 no
C4 C5 C6 120.33(19) yes
C4 C5 H51 119.4 no
C6 C5 H51 120.3 no
C5 C6 C1 120.77(18) yes
C5 C6 H61 121.6 no
C1 C6 H61 117.6 no
C1 C7 N1 109.15(11) yes
C1 C7 C8 110.80(12) yes
N1 C7 C8 108.07(12) yes
C1 C7 C12 114.54(12) yes
N1 C7 C12 105.97(12) yes
C8 C7 C12 108.04(12) yes
C7 C8 O1 121.13(14) yes
C7 C8 C9 115.86(13) yes
O1 C8 C9 122.96(14) yes
C8 C9 C10 110.90(14) yes
C8 C9 H91 111.7 no
C10 C9 H91 109.3 no
C8 C9 H92 107.9 no
C10 C9 H92 108.6 no
H91 C9 H92 108.4 no
C9 C10 C11 110.67(14) yes
C9 C10 H101 109.1 no
C11 C10 H101 110.3 no
C9 C10 H102 107.1 no
C11 C10 H102 111.3 no
H101 C10 H102 108.3 no
C10 C11 C12 110.03(15) yes
C10 C11 H111 110.2 no
C12 C11 H111 109.6 no
C10 C11 H112 109.8 no
C12 C11 H112 108.0 no
H111 C11 H112 109.3 no
C7 C12 C11 112.66(13) yes
C7 C12 H121 106.7 no
C11 C12 H121 108.8 no
C7 C12 H122 108.0 no
C11 C12 H122 108.9 no
H121 C12 H122 111.7 no
N1 C13 H131 107.9 no
N1 C13 H132 109.8 no
H131 C13 H132 111.2 no
N1 C13 H133 108.7 no
H131 C13 H133 108.5 no
H132 C13 H133 110.7 no
C27 N21 C33 115.81(12) yes
C27 N21 H211 107.1(9) no
C33 N21 H211 111.0(9) no
C27 N21 H212 109.2(10) no
C33 N21 H212 109.0(9) no
H211 N21 H212 104.2(12) no
C22 C21 C26 119.07(16) yes
C22 C21 C27 118.68(14) yes
C26 C21 C27 122.13(15) yes
C21 C22 C23 120.21(18) yes
C21 C22 H221 118.2 no
C23 C22 H221 121.6 no
C22 C23 C24 119.56(19) yes
C22 C23 H231 120.7 no
C24 C23 H231 119.7 no
C23 C24 C25 120.59(17) yes
C23 C24 H241 120.5 no
C25 C24 H241 118.9 no
C24 C25 C26 119.8(2) yes
C24 C25 H251 116.9 no
C26 C25 H251 123.2 no
C25 C26 C21 120.73(19) yes
C25 C26 H261 119.9 no
C21 C26 H261 119.3 no
C21 C27 N21 108.72(11) yes
C21 C27 C28 110.27(12) yes
N21 C27 C28 106.12(12) yes
C21 C27 C32 115.75(12) yes
N21 C27 C32 108.70(12) yes
C28 C27 C32 106.84(11) yes
C27 C28 O21 120.91(14) yes
C27 C28 C29 115.43(13) yes
O21 C28 C29 123.60(14) yes
C28 C29 C30 109.83(14) yes
C28 C29 H291 111.3 no
C30 C29 H291 111.1 no
C28 C29 H292 108.2 no
C30 C29 H292 108.2 no
H291 C29 H292 108.1 no
C29 C30 C31 110.38(13) yes
C29 C30 H301 110.2 no
C31 C30 H301 107.1 no
C29 C30 H302 111.5 no
C31 C30 H302 109.5 no
H301 C30 H302 108.0 no
C30 C31 C32 111.10(13) yes
C30 C31 H311 107.7 no
C32 C31 H311 107.4 no
C30 C31 H312 109.6 no
C32 C31 H312 112.3 no
H311 C31 H312 108.5 no
C27 C32 C31 112.27(13) yes
C27 C32 H321 107.3 no
C31 C32 H321 108.3 no
C27 C32 H322 109.0 no
C31 C32 H322 108.6 no
H321 C32 H322 111.4 no
N21 C33 H331 110.5 no
N21 C33 H332 108.7 no
H331 C33 H332 110.8 no
N21 C33 H333 109.3 no
H331 C33 H333 110.6 no
H332 C33 H333 106.8 no

loop_
_geom_bond_atom_site_label_1
_geom_bond_atom_site_label_2
_geom_bond_distance
_geom_bond_publ_flag
O1 C8 1.2090(19) yes
N1 C7 1.5108(19) yes
N1 C13 1.4854(18) yes
N1 H11 0.901(14) no
N1 H12 0.904(14) no
C1 C2 1.396(2) yes
C1 C6 1.389(2) yes
C1 C7 1.527(2) yes
C2 C3 1.394(2) yes
C2 H21 0.962 no
C3 C4 1.378(3) yes
C3 H31 0.949 no
C4 C5 1.375(3) yes
C4 H41 0.940 no
C5 C6 1.394(3) yes
C5 H51 0.970 no
C6 H61 0.952 no
C7 C8 1.541(2) yes
C7 C12 1.5433(19) yes
C8 C9 1.505(2) yes
C9 C10 1.536(2) yes
C9 H91 0.995 no
C9 H92 0.999 no
C10 C11 1.520(3) yes
C10 H101 1.003 no
C10 H102 1.004 no
C11 C12 1.523(2) yes
C11 H111 0.991 no
C11 H112 0.982 no
C12 H121 1.021 no
C12 H122 0.979 no
C13 H131 0.979 no
C13 H132 0.990 no
C13 H133 0.966 no
O21 C28 1.210(2) yes
N21 C27 1.5111(18) yes
N21 C33 1.4925(18) yes
N21 H211 0.918(14) no
N21 H212 0.889(14) no
C21 C22 1.393(2) yes
C21 C26 1.380(2) yes
C21 C27 1.527(2) yes
C22 C23 1.398(3) yes
C22 H221 0.944 no
C23 C24 1.377(3) yes
C23 H231 0.969 no
C24 C25 1.376(4) yes
C24 H241 0.938 no
C25 C26 1.389(3) yes
C25 H251 0.951 no
C26 H261 0.961 no
C27 C28 1.5383(19) yes
C27 C32 1.5411(19) yes
C28 C29 1.502(2) yes
C29 C30 1.536(2) yes
C29 H291 0.986 no
C29 H292 0.982 no
C30 C31 1.520(2) yes
C30 H301 1.009 no
C30 H302 1.002 no
C31 C32 1.524(2) yes
C31 H311 0.998 no
C31 H312 0.988 no
C32 H321 0.981 no
C32 H322 1.023 no
C33 H331 0.985 no
C33 H332 0.974 no
C33 H333 0.977 no

loop_
_geom_hbond_atom_site_label_D
_geom_hbond_atom_site_label_H
_geom_hbond_atom_site_label_A
_geom_hbond_site_symmetry_A
_geom_hbond_angle_DHA
_geom_hbond_distance_DH
_geom_hbond_distance_HA
_geom_hbond_distance_DA
_geom_hbond_publ_flag
C32 H321 O21 1_655 152.75(4) 0.981 2.545 3.446(3) yes
